data_7056610
loop_
_publ_author_name
'Azadbakht, Reza'
'Hakimi, Mohammad'
'Khanabadi, Javad'
'Amiri Rudbari, Hadi'

_publ_section_title
;
 A new macrocyclic ligand as a turn-on fluorescent chemosensor for the
 recognition of Pb2+ ions
;
_journal_name_full 'New J. Chem.'
_journal_paper_doi 10.1039/C7NJ02873C
_journal_year 2017
_chemical_formula_sum 'C24 H18 O4'
_chemical_formula_weight 370.38
_space_group_crystal_system orthorhombic
_space_group_IT_number 56
_space_group_name_Hall '-P 2ab 2ac'
_space_group_name_H-M_alt 'P c c n'
_symmetry_space_group_name_Hall '-P 2ab 2ac'
_symmetry_space_group_name_H-M 'P c c n'
_atom_sites_solution_hydrogens mixed
_audit_creation_method SHELXL-2016/6
_audit_update_record
;
2017-03-16 deposited with the CCDC.
2017-09-18 downloaded from the CCDC.
;
_cell_angle_alpha 90
_cell_angle_beta 90
_cell_angle_gamma 90
_cell_formula_units_Z 4
_cell_length_a 33.170(7)
_cell_length_b 3.9690(8)
_cell_length_c 13.572(3)
_cell_measurement_reflns_used 44082
_cell_measurement_temperature 298(2)
_cell_measurement_theta_max 27.5
_cell_measurement_theta_min 3.26
_cell_volume 1786.8(7)
_computing_cell_refinement 'SAINT (Bruker, 2007)'
_computing_data_collection 'APEX2 (Bruker, 2007)'
_computing_data_reduction 'SAINT (Bruker, 2007)'
_computing_structure_refinement 'SHELXL-2016/6 (Sheldrick, 2016)'
_computing_structure_solution 'SHELXS97 (Sheldrick, 2008)'
_diffrn_ambient_temperature 298(2)
_diffrn_measured_fraction_theta_full 0.999
_diffrn_measured_fraction_theta_max 0.998
_diffrn_measurement_device_type 'Bruker APEX-II CCD'
_diffrn_radiation_type MoK\a
_diffrn_radiation_wavelength 0.71069
_diffrn_reflns_av_R_equivalents 0.0866
_diffrn_reflns_av_unetI/netI 0.0350
_diffrn_reflns_Laue_measured_fraction_full 0.999
_diffrn_reflns_Laue_measured_fraction_max 0.998
_diffrn_reflns_limit_h_max 42
_diffrn_reflns_limit_h_min -42
_diffrn_reflns_limit_k_max 5
_diffrn_reflns_limit_k_min -5
_diffrn_reflns_limit_l_max 17
_diffrn_reflns_limit_l_min -17
_diffrn_reflns_number 37449
_diffrn_reflns_point_group_measured_fraction_full 0.999
_diffrn_reflns_point_group_measured_fraction_max 0.998
_diffrn_reflns_theta_full 25.240
_diffrn_reflns_theta_max 26.999
_diffrn_reflns_theta_min 3.002
_exptl_absorpt_coefficient_mu 0.093
_exptl_absorpt_correction_type none
_exptl_crystal_colour colorless
_exptl_crystal_density_diffrn 1.377
_exptl_crystal_description bluk
_exptl_crystal_F_000 776
_refine_diff_density_max 0.153
_refine_diff_density_min -0.153
_refine_diff_density_rms 0.041
_refine_ls_extinction_coef 0.0099(17)
_refine_ls_extinction_expression Fc^*^=kFc[1+0.001xFc^2^\l^3^/sin(2\q)]^-1/4^
_refine_ls_extinction_method 'SHELXL-2016/6 (Sheldrick 2016)'
_refine_ls_goodness_of_fit_ref 1.065
_refine_ls_hydrogen_treatment mixed
_refine_ls_matrix_type full
_refine_ls_number_parameters 132
_refine_ls_number_reflns 1933
_refine_ls_number_restraints 0
_refine_ls_restrained_S_all 1.065
_refine_ls_R_factor_all 0.1000
_refine_ls_R_factor_gt 0.0504
_refine_ls_shift/su_max 0.000
_refine_ls_shift/su_mean 0.000
_refine_ls_structure_factor_coef Fsqd
_refine_ls_weighting_details 'w=1/[\s^2^(Fo^2^)+(0.0584P)^2^+0.4033P] where P=(Fo^2^+2Fc^2^)/3'
_refine_ls_weighting_scheme calc
_refine_ls_wR_factor_gt 0.1130
_refine_ls_wR_factor_ref 0.1366
_reflns_Friedel_coverage 0.000
_reflns_number_gt 1148
_reflns_number_total 1933
_reflns_threshold_expression 'I > 2\s(I)'
_cod_data_source_file c7nj02873c2.cif
_cod_data_source_block shelx_CCDC1
_cod_original_cell_volume 1786.8(6)
_cod_database_code 7056610
_shelx_shelxl_version_number 2016/6
_shelx_space_group_comment
;
The symmetry employed for this shelxl refinement is uniquely defined
by the following loop, which should always be used as a source of
symmetry information in preference to the above space-group names.
They are only intended as comments.
;

loop_
_space_group_symop_operation_xyz
'x, y, z'
'-x+1/2, -y+1/2, z'
'x+1/2, -y, -z+1/2'
'-x, y+1/2, -z+1/2'
'-x, -y, -z'
'x-1/2, y-1/2, -z'
'-x-1/2, y, z-1/2'
'x, -y-1/2, z-1/2'

loop_
_atom_site_label
_atom_site_type_symbol
_atom_site_fract_x
_atom_site_fract_y
_atom_site_fract_z
_atom_site_U_iso_or_equiv
_atom_site_adp_type
_atom_site_occupancy
_atom_site_site_symmetry_order
_atom_site_calc_flag
_atom_site_refinement_flags_posn
_atom_site_refinement_flags_adp
O2 O 0.28830(4) 0.1120(4) 0.25276(10) 0.0520(4) Uani 1 1 d . .
C11 C 0.32891(6) 0.1022(5) 0.23855(14) 0.0396(5) Uani 1 1 d . .
C8 C 0.41170(6) 0.0480(5) 0.20470(14) 0.0437(5) Uani 1 1 d . .
C2 C 0.34194(6) -0.0451(5) 0.15139(13) 0.0383(5) Uani 1 1 d . .
O1 O 0.31543(5) -0.2888(5) 0.00397(12) 0.0729(6) Uani 1 1 d . .
C3 C 0.38428(6) -0.0747(5) 0.13277(13) 0.0399(5) Uani 1 1 d . .
C9 C 0.39641(6) 0.1993(6) 0.29051(15) 0.0491(6) Uani 1 1 d . .
H9 H 0.414491 0.282772 0.336836 0.059 Uiso 1 1 calc R U
C10 C 0.35633(6) 0.2285(5) 0.30854(14) 0.0450(5) Uani 1 1 d . .
H10 H 0.347150 0.330058 0.366067 0.054 Uiso 1 1 calc R U
C12 C 0.27216(6) 0.2768(5) 0.33781(13) 0.0450(5) Uani 1 1 d . .
H12A H 0.278198 0.515793 0.335588 0.054 Uiso 1 1 calc R U
H12B H 0.283956 0.183277 0.397211 0.054 Uiso 1 1 calc R U
C1 C 0.31097(7) -0.1580(6) 0.08301(16) 0.0545(6) Uani 1 1 d . .
C7 C 0.45360(6) 0.0170(6) 0.18843(18) 0.0571(6) Uani 1 1 d . .
H7 H 0.471563 0.096104 0.235698 0.069 Uiso 1 1 calc R U
C6 C 0.46797(7) -0.1261(7) 0.10504(19) 0.0638(7) Uani 1 1 d . .
H6 H 0.495620 -0.146072 0.095351 0.077 Uiso 1 1 calc R U
C4 C 0.40054(7) -0.2218(6) 0.04658(15) 0.0519(6) Uani 1 1 d . .
H4 H 0.383353 -0.304608 -0.001839 0.062 Uiso 1 1 calc R U
C5 C 0.44131(7) -0.2431(6) 0.03398(17) 0.0617(7) Uani 1 1 d . .
H5 H 0.451448 -0.338113 -0.023538 0.074 Uiso 1 1 calc R U
H1 H 0.2836(7) -0.131(6) 0.1079(18) 0.086(8) Uiso 1 1 d . .

loop_
_atom_site_aniso_label
_atom_site_aniso_U_11
_atom_site_aniso_U_22
_atom_site_aniso_U_33
_atom_site_aniso_U_23
_atom_site_aniso_U_13
_atom_site_aniso_U_12
O2 0.0457(9) 0.0698(11) 0.0406(8) -0.0147(7) 0.0014(6) 0.0008(7)
C11 0.0424(12) 0.0407(11) 0.0357(10) 0.0009(9) -0.0046(9) 0.0013(9)
C8 0.0455(12) 0.0448(12) 0.0408(11) 0.0055(10) -0.0036(9) -0.0017(10)
C2 0.0437(11) 0.0388(11) 0.0326(10) 0.0020(9) -0.0043(8) -0.0005(9)
O1 0.0728(12) 0.0964(14) 0.0495(10) -0.0270(10) -0.0114(8) 0.0001(10)
C3 0.0481(13) 0.0380(11) 0.0335(10) 0.0059(9) -0.0023(9) 0.0013(9)
C9 0.0518(14) 0.0535(14) 0.0418(11) -0.0009(10) -0.0133(10) -0.0059(10)
C10 0.0541(13) 0.0486(13) 0.0323(10) -0.0047(9) -0.0048(9) 0.0005(10)
C12 0.0564(11) 0.0461(12) 0.0326(10) -0.0033(9) -0.0032(9) 0.0101(11)
C1 0.0550(15) 0.0694(16) 0.0392(12) -0.0116(12) -0.0043(10) -0.0032(12)
C7 0.0474(14) 0.0646(16) 0.0593(15) 0.0055(12) -0.0054(11) -0.0035(11)
C6 0.0475(13) 0.0747(18) 0.0692(16) 0.0082(14) 0.0063(12) 0.0059(13)
C4 0.0575(14) 0.0538(14) 0.0446(12) -0.0011(10) 0.0019(10) 0.0022(11)
C5 0.0639(16) 0.0672(16) 0.0539(14) 0.0008(13) 0.0138(12) 0.0082(13)

loop_
_atom_type_symbol
_atom_type_description
_atom_type_scat_dispersion_real
_atom_type_scat_dispersion_imag
_atom_type_scat_source
C C 0.0033 0.0016 'International Tables Vol C Tables 4.2.6.8 and 6.1.1.4'
H H 0.0000 0.0000 'International Tables Vol C Tables 4.2.6.8 and 6.1.1.4'
O O 0.0106 0.0060 'International Tables Vol C Tables 4.2.6.8 and 6.1.1.4'

loop_
_geom_angle_atom_site_label_1
_geom_angle_atom_site_label_2
_geom_angle_atom_site_label_3
_geom_angle
_geom_angle_site_symmetry_1
_geom_angle_site_symmetry_3
C11 O2 C12 119.86(15) . .
O2 C11 C2 116.15(16) . .
O2 C11 C10 122.26(18) . .
C2 C11 C10 121.58(18) . .
C9 C8 C7 121.47(19) . .
C9 C8 C3 119.00(19) . .
C7 C8 C3 119.53(19) . .
C11 C2 C3 119.35(17) . .
C11 C2 C1 116.95(18) . .
C3 C2 C1 123.69(18) . .
C4 C3 C8 117.75(18) . .
C4 C3 C2 123.63(18) . .
C8 C3 C2 118.61(17) . .
C10 C9 C8 122.67(18) . .
C10 C9 H9 118.7 . .
C8 C9 H9 118.7 . .
C9 C10 C11 118.76(18) . .
C9 C10 H10 120.6 . .
C11 C10 H10 120.6 . .
O2 C12 C12 107.76(14) . 2
O2 C12 H12A 110.2 . .
C12 C12 H12A 110.2 2 .
O2 C12 H12B 110.2 . .
C12 C12 H12B 110.2 2 .
H12A C12 H12B 108.5 . .
O1 C1 C2 128.0(2) . .
O1 C1 H1 118.1(15) . .
C2 C1 H1 113.8(15) . .
C6 C7 C8 120.9(2) . .
C6 C7 H7 119.5 . .
C8 C7 H7 119.5 . .
C7 C6 C5 119.8(2) . .
C7 C6 H6 120.1 . .
C5 C6 H6 120.1 . .
C5 C4 C3 120.4(2) . .
C5 C4 H4 119.8 . .
C3 C4 H4 119.8 . .
C4 C5 C6 121.5(2) . .
C4 C5 H5 119.2 . .
C6 C5 H5 119.2 . .

loop_
_geom_bond_atom_site_label_1
_geom_bond_atom_site_label_2
_geom_bond_distance
_geom_bond_site_symmetry_2
O2 C11 1.361(2) .
O2 C12 1.431(2) .
C11 C2 1.389(3) .
C11 C10 1.407(3) .
C8 C9 1.405(3) .
C8 C7 1.413(3) .
C8 C3 1.420(3) .
C2 C3 1.432(3) .
C2 C1 1.455(3) .
O1 C1 1.201(3) .
C3 C4 1.414(3) .
C9 C10 1.357(3) .
C9 H9 0.9300 .
C10 H10 0.9300 .
C12 C12 1.485(4) 2
C12 H12A 0.9700 .
C12 H12B 0.9700 .
C1 H1 0.97(2) .
C7 C6 1.353(3) .
C7 H7 0.9300 .
C6 C5 1.388(3) .
C6 H6 0.9300 .
C4 C5 1.366(3) .
C4 H4 0.9300 .
C5 H5 0.9300 .

loop_
_geom_torsion_atom_site_label_1
_geom_torsion_atom_site_label_2
_geom_torsion_atom_site_label_3
_geom_torsion_atom_site_label_4
_geom_torsion
_geom_torsion_site_symmetry_4
C12 O2 C11 C2 -176.36(17) .
C12 O2 C11 C10 4.7(3) .
O2 C11 C2 C3 -177.94(17) .
C10 C11 C2 C3 1.0(3) .
O2 C11 C2 C1 2.8(3) .
C10 C11 C2 C1 -178.2(2) .
C9 C8 C3 C4 179.21(19) .
C7 C8 C3 C4 -0.5(3) .
C9 C8 C3 C2 -1.2(3) .
C7 C8 C3 C2 179.10(19) .
C11 C2 C3 C4 179.72(19) .
C1 C2 C3 C4 -1.1(3) .
C11 C2 C3 C8 0.1(3) .
C1 C2 C3 C8 179.33(19) .
C7 C8 C9 C10 -179.2(2) .
C3 C8 C9 C10 1.1(3) .
C8 C9 C10 C11 0.0(3) .
O2 C11 C10 C9 177.79(19) .
C2 C11 C10 C9 -1.1(3) .
C11 O2 C12 C12 -175.45(19) 2
C11 C2 C1 O1 179.5(3) .
C3 C2 C1 O1 0.3(4) .
C9 C8 C7 C6 -179.3(2) .
C3 C8 C7 C6 0.4(3) .
C8 C7 C6 C5 0.3(4) .
C8 C3 C4 C5 -0.1(3) .
C2 C3 C4 C5 -179.7(2) .
C3 C4 C5 C6 0.8(4) .
C7 C6 C5 C4 -0.9(4) .
